data_7155370
loop_
_publ_author_name
'Gan, Xiaoping'
'Liu, Guangjin'
'Chu, Mingjie'
'Xi, Wengang'
'Ren, Zili'
'Zhang, Xiuli'
'Tian, Yupeng'
'Zhou, Hongping'

_publ_section_title
;
 Intermolecular interactions boost aggregation induced emission in
 carbazole Schiff base derivatives.
;
_journal_issue 1
_journal_name_full 'Organic &amp; biomolecular chemistry'
_journal_page_first 256
_journal_page_last 264
_journal_paper_doi 10.1039/c6ob02181f
_journal_volume 15
_journal_year 2016
_chemical_formula_moiety 'C21 H22 O'
_chemical_formula_sum 'C21 H22 O'
_chemical_formula_weight 290.39
_chemical_name_systematic
;
 ? 
;
_space_group_crystal_system monoclinic
_space_group_IT_number 14
_space_group_name_Hall '-P 2ybc'
_space_group_name_H-M_alt 'P 1 21/c 1'
_symmetry_space_group_name_Hall '-P 2ybc'
_symmetry_space_group_name_H-M 'P 1 21/c 1'
_atom_sites_solution_hydrogens geom
_atom_sites_solution_primary direct
_atom_sites_solution_secondary difmap
_audit_block_doi 10.5517/cc13y338
_audit_creation_date 2014-11-19
_audit_creation_method
;
Olex2 1.2
(compiled 2014.09.19 svn.r3010 for OlexSys, GUI svn.r4874)
;
_audit_update_record
;
2014-12-23 deposited with the CCDC.
2016-11-21 downloaded from the CCDC.
;
_cell_angle_alpha 90.00
_cell_angle_beta 99.114(5)
_cell_angle_gamma 90.00
_cell_formula_units_Z 4
_cell_length_a 17.7810(8)
_cell_length_b 15.3478(9)
_cell_length_c 6.0728(2)
_cell_measurement_reflns_used 1166
_cell_measurement_temperature 294.68(10)
_cell_measurement_theta_max 23.5940
_cell_measurement_theta_min 3.9810
_cell_volume 1636.34(13)
_computing_cell_refinement
;
CrysAlisPro, Agilent Technologies,
Version 1.171.36.28 (release 01-02-2013 CrysAlis171 .NET)
(compiled Feb  1 2013,16:14:44)
;
_computing_data_collection
;
CrysAlisPro, Agilent Technologies,
Version 1.171.36.28 (release 01-02-2013 CrysAlis171 .NET)
(compiled Feb  1 2013,16:14:44)
;
_computing_data_reduction
;
CrysAlisPro, Agilent Technologies,
Version 1.171.36.28 (release 01-02-2013 CrysAlis171 .NET)
(compiled Feb  1 2013,16:14:44)
;
_computing_molecular_graphics 'Olex2 (Dolomanov et al., 2009)'
_computing_publication_material 'Olex2 (Dolomanov et al., 2009)'
_computing_structure_refinement 'ShelXL (Sheldrick, 2008)'
_computing_structure_solution 'ShelXS (Sheldrick, 2008)'
_diffrn_ambient_temperature 294.68(10)
_diffrn_detector_area_resol_mean 16.0733
_diffrn_measured_fraction_theta_full 0.997
_diffrn_measured_fraction_theta_max 0.998
_diffrn_measurement_details
;
#__ type_ start__ end____ width___ exp.time_
  1 omega  -45.00  -12.60   1.2000    5.0000
omega____ theta____ kappa____ phi______ frames
    -       19.7946  -57.0000 -180.0000 27

#__ type_ start__ end____ width___ exp.time_
  2 omega   45.00   93.00   1.2000    5.0000
omega____ theta____ kappa____ phi______ frames
    -       19.7946  178.0000  150.0000 40

#__ type_ start__ end____ width___ exp.time_
  3 omega   -1.00   67.40   1.2000    5.0000
omega____ theta____ kappa____ phi______ frames
    -       19.7946   77.0000  120.0000 57

#__ type_ start__ end____ width___ exp.time_
  4 omega  -40.00   44.00   1.2000    5.0000
omega____ theta____ kappa____ phi______ frames
    -       19.7946  -38.0000  -90.0000 70
;
_diffrn_measurement_device_type 'SuperNova, Dual, Cu at zero, Eos'
_diffrn_measurement_method '\w scans'
_diffrn_orient_matrix_UB_11 0.0303938000
_diffrn_orient_matrix_UB_12 -0.0002032000
_diffrn_orient_matrix_UB_13 -0.0628828000
_diffrn_orient_matrix_UB_21 0.0097265000
_diffrn_orient_matrix_UB_22 0.0430935000
_diffrn_orient_matrix_UB_23 0.0358989000
_diffrn_orient_matrix_UB_31 0.0248024000
_diffrn_orient_matrix_UB_32 -0.0166654000
_diffrn_orient_matrix_UB_33 0.0935201000
_diffrn_radiation_monochromator mirror
_diffrn_radiation_type MoK\a
_diffrn_radiation_wavelength 0.71073
_diffrn_reflns_av_R_equivalents 0.0407
_diffrn_reflns_av_unetI/netI 0.0643
_diffrn_reflns_limit_h_max 21
_diffrn_reflns_limit_h_min -21
_diffrn_reflns_limit_k_max 14
_diffrn_reflns_limit_k_min -18
_diffrn_reflns_limit_l_max 7
_diffrn_reflns_limit_l_min -7
_diffrn_reflns_number 6904
_diffrn_reflns_theta_full 25.50
_diffrn_reflns_theta_max 26.02
_diffrn_reflns_theta_min 3.48
_diffrn_source 'SuperNova (Mo) X-ray Source'
_exptl_absorpt_coefficient_mu 0.070
_exptl_absorpt_correction_T_max 1.00000
_exptl_absorpt_correction_T_min 0.85728
_exptl_absorpt_correction_type multi-scan
_exptl_absorpt_process_details
;
CrysAlisPro, Agilent Technologies,
Version 1.171.36.28 (release 01-02-2013 CrysAlis171 .NET)
(compiled Feb  1 2013,16:14:44)
Empirical absorption correction using spherical harmonics,
 implemented in SCALE3 ABSPACK scaling algorithm.
;
_exptl_crystal_colour 'clear light colourless'
_exptl_crystal_density_diffrn 1.179
_exptl_crystal_density_method 'not measured'
_exptl_crystal_description block
_exptl_crystal_F_000 624
_exptl_crystal_size_max 0.34
_exptl_crystal_size_mid 0.32
_exptl_crystal_size_min 0.31
_refine_diff_density_max 0.169
_refine_diff_density_min -0.217
_refine_diff_density_rms 0.049
_refine_ls_extinction_method none
_refine_ls_goodness_of_fit_ref 1.075
_refine_ls_hydrogen_treatment constr
_refine_ls_matrix_type full
_refine_ls_number_parameters 209
_refine_ls_number_reflns 3215
_refine_ls_number_restraints 12
_refine_ls_restrained_S_all 1.073
_refine_ls_R_factor_all 0.1235
_refine_ls_R_factor_gt 0.0705
_refine_ls_shift/su_max 0.000
_refine_ls_shift/su_mean 0.000
_refine_ls_structure_factor_coef Fsqd
_refine_ls_weighting_details 'calc w=1/[\s^2^(Fo^2^)+(0.0487P)^2^+0.6679P] where P=(Fo^2^+2Fc^2^)/3'
_refine_ls_weighting_scheme calc
_refine_ls_wR_factor_gt 0.1524
_refine_ls_wR_factor_ref 0.1875
_reflns_number_gt 1792
_reflns_number_total 3215
_reflns_threshold_expression >2sigma(I)
_cod_data_source_file c6ob02181f2.cif
_cod_data_source_block wuxx1118
_cod_depositor_comments 'Adding full bibliography for 7155369--7155373.cif.'
_cod_original_cell_volume 1636.33(14)
_cod_database_code 7155370
_reflns_odcompleteness_completeness 99.74
_reflns_odcompleteness_iscentric 1
_reflns_odcompleteness_theta 26.32
_olex2_refinement_description
;
1. Fixed Uiso
 At 1.2 times of:
  All C(H) groups, All C(H,H) groups, All C(H,H,H,H) groups
 At 1.5 times of:
  All C(H,H,H) groups
2. Uiso/Uaniso restraints and constraints
Uanis(C9') \\sim Ueq, Uanis(C9) \\sim Ueq: with sigma of 0.01 and sigma for
terminal atoms of 0.02
3. Others
 Fixed Sof: H8A(0.65) H8B(0.35) H10A(0.65) H10B(0.65) H10C(0.35) H10D(0.35)
 H13A(0.65) H13B(0.65) H13C(0.35) H13D(0.35) C9(0.65) H9(0.65) C9'(0.35)
 H9'(0.35)
4.a Ternary CH refined with riding coordinates:
 C9(H9), C9'(H9')
4.b Secondary CH2 refined with riding coordinates:
 C10(H10A,H10B), C10(H10C,H10D), C12(H12A,H12B), C13(H13A,H13B), C13(H13C,H13D)
4.c Aromatic/amide H refined with riding coordinates:
 C1(H1), C2(H2), C3(H3), C4(H4), C5(H5), C7(H7), C8(H8A), C8(H8B), C14(H14),
 C16(H16), C17(H17), C19(H19), C20(H20)
4.d Idealised Me refined as rotating group:
 C21(H21A,H21B,H21C)
;
_olex2_submission_special_instructions 'No special instructions were received'

loop_
_space_group_symop_id
_space_group_symop_operation_xyz
1 'x, y, z'
2 '-x, y+1/2, -z+1/2'
3 '-x, -y, -z'
4 'x, -y-1/2, z-1/2'

loop_
_atom_site_label
_atom_site_type_symbol
_atom_site_fract_x
_atom_site_fract_y
_atom_site_fract_z
_atom_site_U_iso_or_equiv
_atom_site_adp_type
_atom_site_occupancy
_atom_site_calc_flag
_atom_site_disorder_assembly
_atom_site_disorder_group
_atom_site_refinement_flags_posn
_atom_site_refinement_flags_adp
O1 O 0.87975(11) 0.12592(14) 0.5528(3) 0.0642(6) Uani 1 d D . . .
C1 C 0.13852(17) 0.0788(2) 0.7196(5) 0.0621(8) Uani 1 d . . . .
H1 H 0.1506 0.0505 0.5944 0.075 Uiso 1 calc . . R .
C2 C 0.06470(18) 0.0749(2) 0.7645(5) 0.0735(10) Uani 1 d . . . .
H2 H 0.0277 0.0443 0.6697 0.088 Uiso 1 calc . . R .
C3 C 0.04623(18) 0.1162(2) 0.9484(6) 0.0782(10) Uani 1 d . . . .
H3 H -0.0034 0.1140 0.9787 0.094 Uiso 1 calc . . R .
C4 C 0.1005(2) 0.1603(3) 1.0861(5) 0.0787(10) Uani 1 d . . . .
H4 H 0.0883 0.1882 1.2116 0.094 Uiso 1 calc . . R .
C5 C 0.17378(18) 0.1638(2) 1.0405(5) 0.0684(9) Uani 1 d . . . .
H5 H 0.2105 0.1942 1.1368 0.082 Uiso 1 calc . . R .
C6 C 0.19434(15) 0.12361(18) 0.8565(4) 0.0514(7) Uani 1 d . . . .
C7 C 0.27407(18) 0.1284(2) 0.8172(5) 0.0736(10) Uani 1 d D . . .
H7 H 0.3063 0.1618 0.9195 0.088 Uiso 1 calc . . R .
C8 C 0.30537(18) 0.0935(3) 0.6637(5) 0.0792(11) Uani 1 d . . . .
H8A H 0.2700 0.0710 0.5486 0.095 Uiso 0.65 calc A 1 R .
H8B H 0.2850 0.0476 0.5733 0.095 Uiso 0.35 calc A 2 R .
C10 C 0.44759(17) 0.1086(2) 0.8085(5) 0.0673(9) Uani 1 d . . . .
H10A H 0.4561 0.0647 0.9246 0.081 Uiso 0.65 calc B 1 R .
H10B H 0.4337 0.1628 0.8738 0.081 Uiso 0.65 calc B 1 R .
H10C H 0.4393 0.0475 0.8371 0.081 Uiso 0.35 calc B 2 R .
H10D H 0.4517 0.1405 0.9479 0.081 Uiso 0.35 calc B 2 R .
C11 C 0.51825(16) 0.12079(18) 0.7028(4) 0.0509(7) Uani 1 d D . . .
C12 C 0.49180(16) 0.1407(2) 0.4602(4) 0.0602(8) Uani 1 d . . . .
H12A H 0.5149 0.1009 0.3661 0.072 Uiso 1 calc D . R .
H12B H 0.5050 0.1999 0.4256 0.072 Uiso 1 calc . . R .
C13 C 0.40530(17) 0.1289(2) 0.4249(5) 0.0726(10) Uani 1 d D . . .
H13A H 0.3802 0.1852 0.4115 0.087 Uiso 0.65 calc C 1 R .
H13B H 0.3886 0.0960 0.2896 0.087 Uiso 0.65 calc C 1 R .
H13C H 0.3800 0.1718 0.3214 0.087 Uiso 0.35 calc C 2 R .
H13D H 0.3907 0.0710 0.3702 0.087 Uiso 0.35 calc C 2 R .
C14 C 0.58893(16) 0.11146(19) 0.8096(4) 0.0563(8) Uani 1 d . . . .
H14 H 0.5925 0.0989 0.9607 0.068 Uiso 1 calc D . R .
C15 C 0.66254(15) 0.11761(17) 0.7295(4) 0.0464(7) Uani 1 d D . . .
C16 C 0.67449(15) 0.16323(18) 0.5399(4) 0.0515(7) Uani 1 d . . . .
H16 H 0.6337 0.1916 0.4547 0.062 Uiso 1 calc D . R .
C17 C 0.74572(16) 0.16731(19) 0.4751(4) 0.0533(7) Uani 1 d D . . .
H17 H 0.7523 0.1984 0.3481 0.064 Uiso 1 calc . . R .
C18 C 0.80685(15) 0.12530(17) 0.5989(4) 0.0477(7) Uani 1 d . . . .
C19 C 0.79618(16) 0.07931(19) 0.7868(4) 0.0540(7) Uani 1 d D . . .
H19 H 0.8369 0.0502 0.8704 0.065 Uiso 1 calc . . R .
C20 C 0.72557(16) 0.07644(19) 0.8505(4) 0.0534(7) Uani 1 d . . . .
H20 H 0.7196 0.0459 0.9790 0.064 Uiso 1 calc D . R .
C21 C 0.89516(18) 0.1757(3) 0.3683(5) 0.0790(10) Uani 1 d . . . .
H21A H 0.8657 0.1535 0.2338 0.118 Uiso 1 calc D . GR .
H21B H 0.9484 0.1718 0.3580 0.118 Uiso 1 calc . . GR .
H21C H 0.8819 0.2355 0.3882 0.118 Uiso 1 calc . . GR .
C9 C 0.3861(2) 0.0803(3) 0.6256(7) 0.0503(10) Uani 0.65 d D 1 . U
H9 H 0.3931 0.0180 0.6002 0.060 Uiso 0.65 calc D 1 R .
C9' C 0.3878(5) 0.1423(6) 0.6495(13) 0.053(2) Uani 0.35 d D 2 . U
H9' H 0.3827 0.2049 0.6755 0.064 Uiso 0.35 calc D 2 R .

loop_
_atom_site_aniso_label
_atom_site_aniso_U_11
_atom_site_aniso_U_22
_atom_site_aniso_U_33
_atom_site_aniso_U_23
_atom_site_aniso_U_13
_atom_site_aniso_U_12
O1 0.0457(12) 0.0776(15) 0.0704(12) 0.0086(11) 0.0130(10) 0.0061(11)
C1 0.061(2) 0.067(2) 0.0603(17) -0.0083(15) 0.0138(15) 0.0044(17)
C2 0.0485(19) 0.092(3) 0.077(2) -0.0121(19) 0.0009(16) -0.0125(18)
C3 0.0448(18) 0.105(3) 0.088(2) -0.004(2) 0.0197(18) -0.0002(19)
C4 0.071(2) 0.097(3) 0.072(2) -0.0144(19) 0.0241(19) 0.008(2)
C5 0.062(2) 0.076(2) 0.0666(18) -0.0133(17) 0.0088(16) -0.0076(18)
C6 0.0422(15) 0.0575(18) 0.0543(15) 0.0073(13) 0.0069(13) 0.0006(14)
C7 0.0524(19) 0.112(3) 0.0545(17) -0.0012(18) 0.0042(15) -0.0126(19)
C8 0.0504(19) 0.125(3) 0.0637(19) 0.012(2) 0.0148(16) 0.006(2)
C10 0.0534(18) 0.092(3) 0.0593(17) 0.0051(16) 0.0186(15) -0.0121(18)
C11 0.0499(17) 0.0560(18) 0.0487(14) 0.0008(12) 0.0140(13) -0.0063(14)
C12 0.0504(17) 0.073(2) 0.0590(16) 0.0165(15) 0.0133(14) 0.0079(16)
C13 0.0507(19) 0.102(3) 0.0659(19) 0.0210(18) 0.0107(16) 0.0027(18)
C14 0.0540(18) 0.071(2) 0.0446(14) 0.0051(13) 0.0086(13) -0.0095(16)
C15 0.0481(16) 0.0476(16) 0.0429(13) -0.0009(11) 0.0056(12) -0.0078(13)
C16 0.0432(15) 0.0571(18) 0.0527(15) 0.0104(13) 0.0032(12) 0.0003(14)
C17 0.0530(17) 0.0582(18) 0.0495(14) 0.0100(13) 0.0110(13) -0.0010(15)
C18 0.0425(15) 0.0476(16) 0.0530(15) -0.0056(12) 0.0074(13) -0.0026(13)
C19 0.0484(17) 0.0558(18) 0.0546(15) 0.0096(14) -0.0019(13) 0.0008(14)
C20 0.0533(17) 0.0577(18) 0.0469(14) 0.0117(13) 0.0003(13) -0.0079(15)
C21 0.063(2) 0.102(3) 0.077(2) 0.008(2) 0.0272(18) 0.001(2)
C9 0.048(3) 0.048(3) 0.056(2) 0.001(2) 0.013(2) -0.002(2)
C9' 0.038(4) 0.054(5) 0.066(5) -0.007(4) 0.005(4) -0.002(4)

loop_
_atom_type_symbol
_atom_type_description
_atom_type_scat_dispersion_real
_atom_type_scat_dispersion_imag
_atom_type_scat_source
C C 0.0033 0.0016 'International Tables Vol C Tables 4.2.6.8 and 6.1.1.4'
H H 0.0000 0.0000 'International Tables Vol C Tables 4.2.6.8 and 6.1.1.4'
O O 0.0106 0.0060 'International Tables Vol C Tables 4.2.6.8 and 6.1.1.4'

loop_
_citation_id
_citation_doi
_citation_year
1 10.1039/C5CC02246K 2015

loop_
_geom_angle_atom_site_label_1
_geom_angle_atom_site_label_2
_geom_angle_atom_site_label_3
_geom_angle
C18 O1 C21 118.2(2)
C2 C1 H1 119.4
C6 C1 H1 119.4
C6 C1 C2 121.3(3)
C1 C2 H2 120.0
C3 C2 C1 119.9(3)
C3 C2 H2 120.0
C2 C3 H3 120.2
C4 C3 C2 119.7(3)
C4 C3 H3 120.2
C3 C4 H4 120.0
C3 C4 C5 120.1(3)
C5 C4 H4 120.0
C4 C5 H5 119.1
C4 C5 C6 121.9(3)
C6 C5 H5 119.1
C1 C6 C5 117.2(3)
C1 C6 C7 123.2(3)
C5 C6 C7 119.6(3)
C6 C7 H7 115.2
C8 C7 C6 129.6(3)
C8 C7 H7 115.2
C7 C8 H8A 112.5
C7 C8 H8B 125.1
C7 C8 C9 134.9(4)
C7 C8 C9' 109.8(4)
H8A C8 H8B 28.5
C9 C8 H8A 112.5
C9 C8 H8B 95.7
C9 C8 C9' 35.0(3)
C9' C8 H8A 128.8
C9' C8 H8B 125.1
H10A C10 H10B 108.7
H10A C10 H10C 37.6
H10A C10 H10D 74.6
H10B C10 H10C 134.5
H10B C10 H10D 36.9
H10C C10 H10D 108.9
C11 C10 H10A 110.5
C11 C10 H10B 110.5
C11 C10 H10C 110.9
C11 C10 H10D 110.9
C9 C10 H10A 110.5
C9 C10 H10B 110.5
C9 C10 H10C 74.8
C9 C10 H10D 137.7
C9 C10 C11 106.3(3)
C9' C10 H10A 139.8
C9' C10 H10B 75.8
C9' C10 H10C 110.9
C9' C10 H10D 110.9
C9' C10 C11 104.5(4)
C9' C10 C9 38.5(4)
C12 C11 C10 106.8(2)
C14 C11 C10 124.5(2)
C14 C11 C12 128.7(2)
C11 C12 H12A 110.7
C11 C12 H12B 110.7
C11 C12 C13 105.3(2)
H12A C12 H12B 108.8
C13 C12 H12A 110.7
C13 C12 H12B 110.7
C12 C13 H13A 110.3
C12 C13 H13B 110.3
C12 C13 H13C 111.3
C12 C13 H13D 111.3
H13A C13 H13B 108.5
H13A C13 H13C 35.0
H13A C13 H13D 133.9
H13B C13 H13C 75.9
H13B C13 H13D 37.1
H13C C13 H13D 109.2
C9 C13 C12 107.2(3)
C9 C13 H13A 110.3
C9 C13 H13B 110.3
C9 C13 H13C 135.6
C9 C13 H13D 75.0
C9' C13 C12 102.1(4)
C9' C13 H13A 77.9
C9' C13 H13B 141.4
C9' C13 H13C 111.3
C9' C13 H13D 111.3
C9' C13 C9 37.7(4)
C11 C14 H14 114.5
C11 C14 C15 130.9(2)
C15 C14 H14 114.5
C16 C15 C14 124.5(2)
C20 C15 C14 118.8(2)
C20 C15 C16 116.7(2)
C15 C16 H16 119.2
C17 C16 C15 121.6(3)
C17 C16 H16 119.2
C16 C17 H17 120.0
C18 C17 C16 120.1(2)
C18 C17 H17 120.0
O1 C18 C17 125.1(2)
O1 C18 C19 115.5(2)
C17 C18 C19 119.3(2)
C18 C19 H19 120.0
C20 C19 C18 120.1(3)
C20 C19 H19 120.0
C15 C20 H20 118.9
C19 C20 C15 122.2(2)
C19 C20 H20 118.9
O1 C21 H21A 109.5
O1 C21 H21B 109.5
O1 C21 H21C 109.5
H21A C21 H21B 109.5
H21A C21 H21C 109.5
H21B C21 H21C 109.5
C8 C9 C13 113.6(3)
C8 C9 H9 107.7
C10 C9 C8 116.8(3)
C10 C9 C13 102.9(3)
C10 C9 H9 107.7
C13 C9 H9 107.7
C8 C9' H9' 109.1
C10 C9' C8 111.9(6)
C10 C9' C13 109.8(6)
C10 C9' H9' 109.1
C13 C9' C8 107.8(5)
C13 C9' H9' 109.1

loop_
_geom_bond_atom_site_label_1
_geom_bond_atom_site_label_2
_geom_bond_distance
O1 C18 1.369(3)
O1 C21 1.418(3)
C1 H1 0.9300
C1 C2 1.383(4)
C1 C6 1.374(4)
C2 H2 0.9300
C2 C3 1.369(4)
C3 H3 0.9300
C3 C4 1.354(4)
C4 H4 0.9300
C4 C5 1.375(4)
C5 H5 0.9300
C5 C6 1.375(4)
C6 C7 1.476(4)
C7 H7 0.9300
C7 C8 1.277(4)
C8 H8A 0.9300
C8 H8B 0.9300
C8 C9 1.503(5)
C8 C9' 1.661(9)
C10 H10A 0.9700
C10 H10B 0.9700
C10 H10C 0.9700
C10 H10D 0.9700
C10 C11 1.510(4)
C10 C9 1.495(5)
C10 C9' 1.415(8)
C11 C12 1.505(4)
C11 C14 1.328(4)
C12 H12A 0.9700
C12 H12B 0.9700
C12 C13 1.530(4)
C13 H13A 0.9700
C13 H13B 0.9700
C13 H13C 0.9700
C13 H13D 0.9700
C13 C9 1.514(5)
C13 C9' 1.461(9)
C14 H14 0.9300
C14 C15 1.470(4)
C15 C16 1.392(3)
C15 C20 1.391(4)
C16 H16 0.9300
C16 C17 1.386(4)
C17 H17 0.9300
C17 C18 1.380(4)
C18 C19 1.381(3)
C19 H19 0.9300
C19 C20 1.372(4)
C20 H20 0.9300
C21 H21A 0.9600
C21 H21B 0.9600
C21 H21C 0.9600
C9 H9 0.9800
C9' H9' 0.9800

loop_
_geom_torsion_atom_site_label_1
_geom_torsion_atom_site_label_2
_geom_torsion_atom_site_label_3
_geom_torsion_atom_site_label_4
_geom_torsion
O1 C18 C19 C20 178.4(2)
C1 C2 C3 C4 -0.3(5)
C1 C6 C7 C8 -1.5(6)
C2 C1 C6 C5 0.5(4)
C2 C1 C6 C7 179.1(3)
C2 C3 C4 C5 0.3(6)
C3 C4 C5 C6 0.1(6)
C4 C5 C6 C1 -0.5(5)
C4 C5 C6 C7 -179.1(3)
C5 C6 C7 C8 177.1(4)
C6 C1 C2 C3 -0.1(5)
C6 C7 C8 C9 -167.5(4)
C6 C7 C8 C9' 163.0(4)
C7 C8 C9 C10 4.1(7)
C7 C8 C9 C13 -115.4(5)
C7 C8 C9' C10 83.1(7)
C7 C8 C9' C13 -156.1(5)
C10 C11 C12 C13 -6.5(3)
C10 C11 C14 C15 177.3(3)
C11 C10 C9 C8 -159.2(3)
C11 C10 C9 C13 -34.1(4)
C11 C10 C9' C8 150.9(5)
C11 C10 C9' C13 31.3(7)
C11 C12 C13 C9 -14.7(4)
C11 C12 C13 C9' 23.9(5)
C11 C14 C15 C16 23.1(5)
C11 C14 C15 C20 -157.8(3)
C12 C11 C14 C15 0.3(5)
C12 C13 C9 C8 157.3(3)
C12 C13 C9 C10 30.1(4)
C12 C13 C9' C8 -157.2(4)
C12 C13 C9' C10 -35.0(7)
C14 C11 C12 C13 170.9(3)
C14 C15 C16 C17 179.2(3)
C14 C15 C20 C19 -179.9(3)
C15 C16 C17 C18 0.2(4)
C16 C15 C20 C19 -0.7(4)
C16 C17 C18 O1 -179.0(3)
C16 C17 C18 C19 0.1(4)
C17 C18 C19 C20 -0.7(4)
C18 C19 C20 C15 1.0(4)
C20 C15 C16 C17 0.0(4)
C21 O1 C18 C17 2.2(4)
C21 O1 C18 C19 -176.9(3)
C9 C8 C9' C10 -59.5(6)
C9 C8 C9' C13 61.3(6)
C9 C10 C11 C12 25.7(4)
C9 C10 C11 C14 -151.8(3)
C9 C10 C9' C8 52.9(6)
C9 C10 C9' C13 -66.7(7)
C9 C13 C9' C8 -54.7(5)
C9 C13 C9' C10 67.5(7)
C9' C8 C9 C10 57.9(6)
C9' C8 C9 C13 -61.6(6)
C9' C10 C11 C12 -14.2(5)
C9' C10 C11 C14 168.2(5)
C9' C10 C9 C8 -66.3(7)
C9' C10 C9 C13 58.8(6)
C9' C13 C9 C8 69.6(6)
C9' C13 C9 C10 -57.5(6)
